data_4104670
loop_
_publ_author_name
'Alexander M. Spokoyny'
'Matthew G. Reuter'
'Charlotte L. Stern'
'Mark A. Ratner'
'Tamar Seideman'
'Chad A. Mirkin'

_publ_section_title
;
 Carborane-Based Pincers: Synthesis and Structure of SeBSe and SBS Pd(II)
 Complexes
;
_journal_name_full 'Journal of the American Chemical Society'
_journal_page_first 9482
_journal_page_last 9483
_journal_paper_doi 10.1021/ja902526k
_journal_volume 131
_journal_year 2009
_chemical_formula_sum 'C16 H23 B10 Cl Pd S2'
_chemical_formula_weight 529.41
_chemical_name_systematic
; 
 ? 
;
_space_group_IT_number 61
_symmetry_cell_setting orthorhombic
_symmetry_space_group_name_Hall '-P 2ac 2ab'
_symmetry_space_group_name_H-M 'P b c a'
_atom_sites_solution_hydrogens geom
_atom_sites_solution_primary direct
_atom_sites_solution_secondary difmap
_audit_creation_method SHELXL-97
_cell_angle_alpha 90.00
_cell_angle_beta 90.00
_cell_angle_gamma 90.00
_cell_formula_units_Z 8
_cell_length_a 10.4063(4)
_cell_length_b 15.4367(5)
_cell_length_c 27.9230(10)
_cell_measurement_reflns_used 9592
_cell_measurement_temperature 100(2)
_cell_measurement_theta_max 30.56
_cell_measurement_theta_min 2.44
_cell_volume 4485.5(3)
_computing_cell_refinement 'SAINT V7.23A (Bruker, 2005)'
_computing_data_collection 'APEX2 V2.1-4 (Bruker, 2007)'
_computing_data_reduction 'Bruker SAINT'
_computing_molecular_graphics 'Bruker SHELXTL'
_computing_publication_material 'Bruker SHELXTL'
_computing_structure_refinement 'SHELXL-97 (Sheldrick, 1997)'
_computing_structure_solution 'SHELXS-97 (Sheldrick, 1990)'
_diffrn_ambient_temperature 100(2)
_diffrn_measured_fraction_theta_full 0.995
_diffrn_measured_fraction_theta_max 0.995
_diffrn_measurement_device_type 'CCD area detector'
_diffrn_measurement_method 'phi and omega scans'
_diffrn_radiation_monochromator graphite
_diffrn_radiation_source 'fine-focus sealed tube'
_diffrn_radiation_type MoK\a
_diffrn_radiation_wavelength 0.71073
_diffrn_reflns_av_R_equivalents 0.1009
_diffrn_reflns_av_sigmaI/netI 0.0313
_diffrn_reflns_limit_h_max 14
_diffrn_reflns_limit_h_min -14
_diffrn_reflns_limit_k_max 21
_diffrn_reflns_limit_k_min -22
_diffrn_reflns_limit_l_max 39
_diffrn_reflns_limit_l_min -39
_diffrn_reflns_number 107050
_diffrn_reflns_theta_full 30.63
_diffrn_reflns_theta_max 30.63
_diffrn_reflns_theta_min 1.46
_exptl_absorpt_coefficient_mu 1.135
_exptl_absorpt_correction_T_max 0.8064
_exptl_absorpt_correction_T_min 0.6940
_exptl_absorpt_correction_type numerical
_exptl_absorpt_process_details face-indexed
_exptl_crystal_colour colourless
_exptl_crystal_density_diffrn 1.568
_exptl_crystal_description block
_exptl_crystal_F_000 2112
_exptl_crystal_size_max 0.35
_exptl_crystal_size_mid 0.30
_exptl_crystal_size_min 0.20
_refine_diff_density_max 1.167
_refine_diff_density_min -3.066
_refine_diff_density_rms 0.137
_refine_ls_extinction_method none
_refine_ls_goodness_of_fit_ref 1.239
_refine_ls_hydrogen_treatment constr
_refine_ls_matrix_type full
_refine_ls_number_parameters 271
_refine_ls_number_reflns 6881
_refine_ls_number_restraints 0
_refine_ls_restrained_S_all 1.239
_refine_ls_R_factor_all 0.0578
_refine_ls_R_factor_gt 0.0495
_refine_ls_shift/su_max 0.003
_refine_ls_shift/su_mean 0.000
_refine_ls_structure_factor_coef Fsqd
_refine_ls_weighting_details 'calc w=1/[\s^2^(Fo^2^)+(0.0214P)^2^+22.7802P] where P=(Fo^2^+2Fc^2^)/3'
_refine_ls_weighting_scheme calc
_refine_ls_wR_factor_gt 0.1073
_refine_ls_wR_factor_ref 0.1166
_reflns_number_gt 6046
_reflns_number_total 6881
_reflns_threshold_expression >2sigma(I)
_cod_data_source_file ja902526k_si_002_1.cif
_cod_data_source_block compound7
_cod_database_code 4104670

loop_
_symmetry_equiv_pos_as_xyz
'x, y, z'
'-x+1/2, -y, z+1/2'
'-x, y+1/2, -z+1/2'
'x+1/2, -y+1/2, -z'
'-x, -y, -z'
'x-1/2, y, -z-1/2'
'x, -y-1/2, z-1/2'
'-x-1/2, y-1/2, z'

loop_
_atom_site_label
_atom_site_type_symbol
_atom_site_fract_x
_atom_site_fract_y
_atom_site_fract_z
_atom_site_U_iso_or_equiv
_atom_site_adp_type
_atom_site_occupancy
_atom_site_symmetry_multiplicity
_atom_site_calc_flag
_atom_site_refinement_flags
Pd1 Pd 0.53719(2) 0.202394(18) 0.645826(9) 0.01392(7) Uani 1 1 d .
Cl1 Cl 0.75270(9) 0.18889(6) 0.67726(3) 0.02013(17) Uani 1 1 d .
S1 S 0.43424(9) 0.24492(6) 0.71569(3) 0.01637(16) Uani 1 1 d .
S2 S 0.57711(10) 0.14946(6) 0.56984(3) 0.01862(17) Uani 1 1 d .
C1 C 0.2322(4) 0.2347(3) 0.65036(13) 0.0191(7) Uani 1 1 d .
C7 C 0.3148(4) 0.1700(2) 0.56817(13) 0.0199(7) Uani 1 1 d .
C8 C 0.2595(4) 0.2375(3) 0.70378(13) 0.0222(7) Uani 1 1 d .
H8A H 0.2247 0.1846 0.7191 0.027 Uiso 1 1 calc R
H8B H 0.2156 0.2882 0.7181 0.027 Uiso 1 1 calc R
C9 C 0.4616(4) 0.3584(3) 0.72485(13) 0.0210(7) Uani 1 1 d .
C10 C 0.3945(5) 0.4007(3) 0.76055(15) 0.0323(10) Uani 1 1 d .
H10 H 0.3351 0.3704 0.7802 0.039 Uiso 1 1 calc R
C11 C 0.4161(6) 0.4883(3) 0.76692(19) 0.0425(13) Uani 1 1 d .
H11 H 0.3717 0.5187 0.7914 0.051 Uiso 1 1 calc R
C12 C 0.5018(6) 0.5319(3) 0.73782(18) 0.0417(12) Uani 1 1 d .
H12 H 0.5143 0.5923 0.7421 0.050 Uiso 1 1 calc R
C13 C 0.5694(5) 0.4889(3) 0.70261(18) 0.0355(10) Uani 1 1 d .
H13 H 0.6297 0.5192 0.6833 0.043 Uiso 1 1 calc R
C14 C 0.5485(4) 0.4005(3) 0.69557(15) 0.0245(8) Uani 1 1 d .
H14 H 0.5931 0.3699 0.6712 0.029 Uiso 1 1 calc R
C15 C 0.4192(4) 0.1146(3) 0.54577(14) 0.0233(8) Uani 1 1 d .
H15A H 0.4180 0.1215 0.5105 0.028 Uiso 1 1 calc R
H15B H 0.4042 0.0528 0.5534 0.028 Uiso 1 1 calc R
C16 C 0.6647(4) 0.0504(2) 0.57358(12) 0.0172(7) Uani 1 1 d .
C17 C 0.6200(4) -0.0206(2) 0.59898(14) 0.0219(7) Uani 1 1 d .
H17 H 0.5386 -0.0188 0.6144 0.026 Uiso 1 1 calc R
C18 C 0.6958(4) -0.0946(3) 0.60164(14) 0.0230(8) Uani 1 1 d .
H18 H 0.6653 -0.1441 0.6184 0.028 Uiso 1 1 calc R
C19 C 0.8158(4) -0.0966(3) 0.58001(14) 0.0232(8) Uani 1 1 d .
H19 H 0.8678 -0.1470 0.5825 0.028 Uiso 1 1 calc R
C20 C 0.8595(4) -0.0257(3) 0.55499(15) 0.0269(8) Uani 1 1 d .
H20 H 0.9415 -0.0274 0.5400 0.032 Uiso 1 1 calc R
C21 C 0.7841(4) 0.0486(3) 0.55149(15) 0.0241(8) Uani 1 1 d .
H21 H 0.8141 0.0975 0.5342 0.029 Uiso 1 1 calc R
B2 B 0.3672(4) 0.2270(3) 0.61678(14) 0.0169(7) Uani 1 1 d .
B3 B 0.2605(4) 0.1380(3) 0.62287(16) 0.0213(8) Uani 1 1 d .
H3 H 0.2904 0.0771 0.6416 0.026 Uiso 1 1 calc R
B4 B 0.1015(5) 0.1782(3) 0.62783(18) 0.0266(9) Uani 1 1 d .
H4 H 0.0265 0.1451 0.6500 0.032 Uiso 1 1 calc R
B5 B 0.1111(5) 0.2930(3) 0.62414(17) 0.0263(9) Uani 1 1 d .
H5 H 0.0417 0.3349 0.6442 0.032 Uiso 1 1 calc R
B6 B 0.2748(4) 0.3237(3) 0.61703(15) 0.0202(8) Uani 1 1 d .
H6 H 0.3128 0.3859 0.6321 0.024 Uiso 1 1 calc R
B8 B 0.1580(5) 0.1350(3) 0.57233(18) 0.0271(9) Uani 1 1 d .
H8 H 0.1210 0.0726 0.5572 0.032 Uiso 1 1 calc R
B9 B 0.0646(5) 0.2315(3) 0.57270(18) 0.0287(10) Uani 1 1 d .
H9 H -0.0355 0.2332 0.5580 0.034 Uiso 1 1 calc R
B10 B 0.1714(5) 0.3211(3) 0.56656(16) 0.0238(9) Uani 1 1 d .
H10A H 0.1411 0.3819 0.5478 0.029 Uiso 1 1 calc R
B11 B 0.3309(4) 0.2805(3) 0.56220(15) 0.0201(8) Uani 1 1 d .
H11A H 0.4070 0.3133 0.5404 0.024 Uiso 1 1 calc R
B12 B 0.2013(5) 0.2235(3) 0.53496(17) 0.0254(9) Uani 1 1 d .
H12A H 0.1925 0.2191 0.4951 0.030 Uiso 1 1 calc R

loop_
_atom_site_aniso_label
_atom_site_aniso_U_11
_atom_site_aniso_U_22
_atom_site_aniso_U_33
_atom_site_aniso_U_23
_atom_site_aniso_U_13
_atom_site_aniso_U_12
Pd1 0.01343(12) 0.01276(11) 0.01555(12) -0.00054(9) -0.00006(9) 0.00050(9)
Cl1 0.0150(4) 0.0234(4) 0.0220(4) -0.0017(3) -0.0030(3) 0.0029(3)
S1 0.0161(4) 0.0177(4) 0.0153(4) 0.0009(3) -0.0002(3) 0.0010(3)
S2 0.0233(4) 0.0148(4) 0.0178(4) -0.0004(3) 0.0027(3) 0.0018(3)
C1 0.0155(17) 0.0219(17) 0.0199(16) -0.0002(13) 0.0002(13) 0.0009(13)
C7 0.0219(18) 0.0199(16) 0.0180(15) -0.0016(13) -0.0041(14) 0.0004(14)
C8 0.0147(16) 0.0303(19) 0.0216(16) 0.0027(15) 0.0025(14) 0.0010(14)
C9 0.0222(19) 0.0226(17) 0.0182(16) -0.0037(13) -0.0054(14) 0.0019(14)
C10 0.043(3) 0.029(2) 0.025(2) -0.0065(16) 0.0050(19) 0.0055(19)
C11 0.062(4) 0.029(2) 0.037(2) -0.015(2) 0.004(2) 0.011(2)
C12 0.066(4) 0.0177(19) 0.041(3) -0.0074(17) -0.009(3) -0.001(2)
C13 0.046(3) 0.0196(19) 0.041(2) -0.0012(18) -0.002(2) -0.0090(19)
C14 0.031(2) 0.0161(17) 0.0268(18) -0.0038(14) 0.0010(16) 0.0010(15)
C15 0.029(2) 0.0200(17) 0.0210(17) -0.0058(14) -0.0069(15) 0.0058(15)
C16 0.0209(17) 0.0140(15) 0.0165(15) -0.0028(12) 0.0011(13) 0.0009(13)
C17 0.0207(18) 0.0193(17) 0.0257(18) 0.0023(14) 0.0030(15) 0.0003(14)
C18 0.0218(19) 0.0205(17) 0.0268(18) 0.0034(14) -0.0030(15) -0.0018(14)
C19 0.025(2) 0.0194(17) 0.0247(18) -0.0038(14) -0.0024(15) 0.0042(15)
C20 0.0215(19) 0.029(2) 0.030(2) -0.0030(16) 0.0064(16) 0.0008(16)
C21 0.026(2) 0.0208(18) 0.0259(18) 0.0031(14) 0.0072(15) -0.0001(15)
B2 0.0180(19) 0.0159(16) 0.0168(17) 0.0002(13) -0.0029(14) 0.0020(14)
B3 0.019(2) 0.0188(18) 0.026(2) 0.0020(16) -0.0027(16) -0.0041(15)
B4 0.018(2) 0.031(2) 0.031(2) 0.0033(18) -0.0039(17) -0.0049(17)
B5 0.020(2) 0.031(2) 0.028(2) -0.0010(19) -0.0056(17) 0.0060(18)
B6 0.023(2) 0.0171(17) 0.0209(18) 0.0013(15) -0.0017(16) 0.0035(15)
B8 0.023(2) 0.023(2) 0.035(2) 0.0007(18) -0.0105(19) -0.0035(17)
B9 0.022(2) 0.034(2) 0.031(2) -0.0022(19) -0.0091(18) 0.0041(19)
B10 0.027(2) 0.022(2) 0.0226(19) -0.0005(16) -0.0053(17) 0.0061(17)
B11 0.025(2) 0.0143(18) 0.0214(18) 0.0019(14) -0.0031(16) 0.0020(15)
B12 0.029(2) 0.023(2) 0.025(2) -0.0018(16) -0.0089(18) 0.0048(17)

loop_
_atom_type_symbol
_atom_type_description
_atom_type_scat_dispersion_real
_atom_type_scat_dispersion_imag
_atom_type_scat_source
C C 0.0033 0.0016 'International Tables Vol C Tables 4.2.6.8 and 6.1.1.4'
H H 0.0000 0.0000 'International Tables Vol C Tables 4.2.6.8 and 6.1.1.4'
B B 0.0013 0.0007 'International Tables Vol C Tables 4.2.6.8 and 6.1.1.4'
S S 0.1246 0.1234 'International Tables Vol C Tables 4.2.6.8 and 6.1.1.4'
Cl Cl 0.1484 0.1585 'International Tables Vol C Tables 4.2.6.8 and 6.1.1.4'
Pd Pd -0.9988 1.0072 'International Tables Vol C Tables 4.2.6.8 and 6.1.1.4'

loop_
_geom_angle_atom_site_label_1
_geom_angle_atom_site_label_2
_geom_angle_atom_site_label_3
_geom_angle
B2 Pd1 S2 81.52(12)
B2 Pd1 S1 82.99(12)
S2 Pd1 S1 162.70(4)
B2 Pd1 Cl1 173.11(12)
S2 Pd1 Cl1 97.82(3)
S1 Pd1 Cl1 98.48(3)
C9 S1 C8 103.98(19)
C9 S1 Pd1 108.85(13)
C8 S1 Pd1 106.56(13)
C16 S2 C15 103.03(18)
C16 S2 Pd1 109.96(12)
C15 S2 Pd1 106.01(13)
C8 C1 B2 113.0(3)
C8 C1 B3 115.8(3)
B2 C1 B3 63.0(2)
C8 C1 B5 122.8(3)
B2 C1 B5 114.3(3)
B3 C1 B5 113.2(3)
C8 C1 B6 117.4(3)
B2 C1 B6 62.8(2)
B3 C1 B6 114.4(3)
B5 C1 B6 62.5(3)
C8 C1 B4 121.1(3)
B2 C1 B4 114.5(3)
B3 C1 B4 62.1(3)
B5 C1 B4 62.1(3)
B6 C1 B4 114.1(3)
C15 C7 B3 116.4(3)
C15 C7 B2 112.9(3)
B3 C7 B2 62.8(2)
C15 C7 B12 122.8(3)
B3 C7 B12 113.4(3)
B2 C7 B12 113.7(3)
C15 C7 B11 116.6(3)
B3 C7 B11 114.0(3)
B2 C7 B11 62.3(2)
B12 C7 B11 62.5(3)
C15 C7 B8 122.0(3)
B3 C7 B8 62.2(3)
B2 C7 B8 114.3(3)
B12 C7 B8 62.3(3)
B11 C7 B8 114.2(3)
C1 C8 S1 111.2(3)
C10 C9 C14 122.4(4)
C10 C9 S1 119.0(3)
C14 C9 S1 118.6(3)
C9 C10 C11 118.3(5)
C12 C11 C10 120.4(5)
C13 C12 C11 121.0(4)
C12 C13 C14 119.4(5)
C9 C14 C13 118.6(4)
C7 C15 S2 108.8(3)
C17 C16 C21 120.8(3)
C17 C16 S2 122.4(3)
C21 C16 S2 116.7(3)
C16 C17 C18 119.1(4)
C19 C18 C17 120.4(4)
C20 C19 C18 120.1(4)
C19 C20 C21 120.3(4)
C16 C21 C20 119.3(4)
C1 B2 C7 102.2(3)
C1 B2 B11 105.4(3)
C7 B2 B11 59.2(2)
C1 B2 B3 58.8(2)
C7 B2 B3 58.5(2)
B11 B2 B3 108.0(3)
C1 B2 B6 59.3(2)
C7 B2 B6 105.3(3)
B11 B2 B6 59.8(2)
B3 B2 B6 108.2(3)
C1 B2 Pd1 121.8(3)
C7 B2 Pd1 120.8(3)
B11 B2 Pd1 129.1(3)
B3 B2 Pd1 111.8(2)
B6 B2 Pd1 130.0(3)
C7 B3 C1 101.9(3)
C7 B3 B8 59.5(3)
C1 B3 B8 106.2(3)
C7 B3 B4 106.1(3)
C1 B3 B4 59.8(3)
B8 B3 B4 60.6(3)
C7 B3 B2 58.7(2)
C1 B3 B2 58.2(2)
B8 B3 B2 108.7(3)
B4 B3 B2 108.7(3)
C1 B4 B3 58.1(2)
C1 B4 B5 58.4(3)
B3 B4 B5 107.0(3)
C1 B4 B8 104.1(3)
B3 B4 B8 59.6(3)
B5 B4 B8 107.7(3)
C1 B4 B9 104.4(3)
B3 B4 B9 107.1(3)
B5 B4 B9 60.2(3)
B8 B4 B9 59.7(3)
C1 B5 B4 59.6(3)
C1 B5 B6 58.9(2)
B4 B5 B6 109.1(3)
C1 B5 B10 104.8(3)
B4 B5 B10 108.4(3)
B6 B5 B10 59.8(3)
C1 B5 B9 105.3(3)
B4 B5 B9 60.2(3)
B6 B5 B9 108.1(3)
B10 B5 B9 60.0(3)
C1 B6 B11 104.6(3)
C1 B6 B10 104.8(3)
B11 B6 B10 60.3(2)
C1 B6 B2 57.9(2)
B11 B6 B2 60.0(2)
B10 B6 B2 107.8(3)
C1 B6 B5 58.6(2)
B11 B6 B5 108.1(3)
B10 B6 B5 60.1(3)
B2 B6 B5 107.1(3)
C7 B8 B3 58.3(2)
C7 B8 B12 58.6(3)
B3 B8 B12 107.2(3)
C7 B8 B9 104.8(3)
B3 B8 B9 107.6(3)
B12 B8 B9 59.9(3)
C7 B8 B4 104.7(3)
B3 B8 B4 59.8(3)
B12 B8 B4 107.8(3)
B9 B8 B4 60.1(3)
B12 B9 B8 60.0(3)
B12 B9 B10 59.8(3)
B8 B9 B10 108.0(3)
B12 B9 B4 107.9(3)
B8 B9 B4 60.1(3)
B10 B9 B4 107.8(3)
B12 B9 B5 107.3(3)
B8 B9 B5 107.5(3)
B10 B9 B5 59.8(3)
B4 B9 B5 59.6(3)
B6 B10 B12 107.9(3)
B6 B10 B11 59.7(2)
B12 B10 B11 60.2(3)
B6 B10 B5 60.1(3)
B12 B10 B5 107.7(3)
B11 B10 B5 107.7(3)
B6 B10 B9 108.6(3)
B12 B10 B9 59.9(3)
B11 B10 B9 108.3(3)
B5 B10 B9 60.2(3)
C7 B11 B6 105.0(3)
C7 B11 B2 58.4(2)
B6 B11 B2 60.2(2)
C7 B11 B10 104.6(3)
B6 B11 B10 60.0(3)
B2 B11 B10 107.7(3)
C7 B11 B12 58.6(2)
B6 B11 B12 107.8(3)
B2 B11 B12 107.4(3)
B10 B11 B12 59.8(3)
C7 B12 B10 105.1(3)
C7 B12 B9 105.3(3)
B10 B12 B9 60.3(3)
C7 B12 B8 59.1(3)
B10 B12 B8 108.5(3)
B9 B12 B8 60.1(3)
C7 B12 B11 59.0(2)
B10 B12 B11 60.1(3)
B9 B12 B11 108.6(3)
B8 B12 B11 108.7(3)

loop_
_geom_bond_atom_site_label_1
_geom_bond_atom_site_label_2
_geom_bond_distance
Pd1 B2 1.983(4)
Pd1 S2 2.3114(9)
Pd1 S1 2.3204(9)
Pd1 Cl1 2.4173(9)
S1 C9 1.793(4)
S1 C8 1.852(4)
S2 C16 1.784(4)
S2 C15 1.855(4)
C1 C8 1.519(5)
C1 B2 1.693(6)
C1 B3 1.705(6)
C1 B5 1.712(6)
C1 B6 1.718(6)
C1 B4 1.734(6)
C7 C15 1.518(5)
C7 B3 1.702(6)
C7 B2 1.707(5)
C7 B12 1.714(6)
C7 B11 1.721(6)
C7 B8 1.723(6)
C9 C10 1.381(6)
C9 C14 1.382(6)
C10 C11 1.382(7)
C11 C12 1.381(8)
C12 C13 1.380(7)
C13 C14 1.396(6)
C16 C17 1.386(5)
C16 C21 1.387(5)
C17 C18 1.391(5)
C18 C19 1.387(6)
C19 C20 1.376(6)
C20 C21 1.393(6)
B2 B11 1.774(6)
B2 B3 1.775(6)
B2 B6 1.777(6)
B3 B8 1.769(6)
B3 B4 1.773(7)
B4 B5 1.777(7)
B4 B8 1.787(7)
B4 B9 1.787(7)
B5 B6 1.779(7)
B5 B10 1.780(7)
B5 B9 1.788(7)
B6 B11 1.770(6)
B6 B10 1.774(6)
B8 B12 1.777(7)
B8 B9 1.779(7)
B9 B12 1.775(7)
B9 B10 1.783(7)
B10 B12 1.774(6)
B10 B11 1.779(6)
B11 B12 1.781(7)
